data_4331118
loop_
_publ_author_name
'Agata Bia\/lo\'nska'
'Robert Bronisz'

_publ_contact_author_email robert.bronisz@chem.uni.wroc.pl
_publ_section_title
;
 Role of Fe-N-C Geometry Flip-Flop in Bistability in
 Fe(tetrazol-2-yl)4(C2H5CN)2-Type Core Based Coordination Network
;
_journal_name_full 'Inorganic Chemistry'
_journal_page_first 12630
_journal_page_last 12637
_journal_paper_doi 10.1021/ic300880w
_journal_volume 51
_journal_year 2012
_chemical_formula_moiety 'C14 H22 Fe N18, 2(Cl O4)'
_chemical_formula_sum 'C14 H22 Cl2 Fe N18 O8'
_chemical_formula_weight 697.25
_chemical_name_systematic
; 
catena-[bis(\m~2~-1,2-di(tetrazol-2-yl)ethane)-bis(propionitrile)]
-iron(II) diperchlorate 
;
_space_group_IT_number 14
_symmetry_cell_setting monoclinic
_symmetry_space_group_name_Hall '-P 2yn'
_symmetry_space_group_name_H-M 'P 1 21/n 1'
_atom_sites_solution_hydrogens geom
_atom_sites_solution_primary direct
_atom_sites_solution_secondary difmap
_audit_creation_method SHELXL-97
_cell_angle_alpha 90.00
_cell_angle_beta 106.54(3)
_cell_angle_gamma 90.00
_cell_formula_units_Z 2
_cell_length_a 8.354(2)
_cell_length_b 15.051(3)
_cell_length_c 11.587(3)
_cell_measurement_reflns_used 4341
_cell_measurement_temperature 110(2)
_cell_measurement_theta_max 28.66
_cell_measurement_theta_min 2.88
_cell_volume 1396.6(6)
_computing_cell_refinement
;
CrysAlis RED, Oxford Diffraction Ltd.,
Version 1.171.31.8 (release 12-01-2007 CrysAlis171 .NET)
(compiled Jan 12 2007,17:49:11)
;
_computing_data_collection
;
CrysAlis CCD, Oxford Diffraction Ltd.,
Version 1.171.31.8 (release 12-01-2007 CrysAlis171 .NET)
(compiled Jan 12 2007,17:49:11)
;
_computing_data_reduction
;
CrysAlis RED, Oxford Diffraction Ltd.,
Version 1.171.31.8 (release 12-01-2007 CrysAlis171 .NET)
(compiled Jan 12 2007,17:49:11)
;
_computing_structure_refinement
;
SHELXL-97 (Sheldrick, G. M. (2008). <i>Acta Cryst.</i> <b>A64</b>, 112-122.)
;
_computing_structure_solution
;
SHELXS-97 (Sheldrick, G. M. (2008). <i>Acta Cryst.</i> <b>A64</b>, 112-122.)
;
_diffrn_ambient_temperature 110(2)
_diffrn_measured_fraction_theta_full 0.984
_diffrn_measured_fraction_theta_max 0.984
_diffrn_measurement_device_type 'Kuma KM4CCD'
_diffrn_measurement_method '\w scan'
_diffrn_radiation_monochromator graphite
_diffrn_radiation_source 'fine-focus sealed tube'
_diffrn_radiation_type MoK\a
_diffrn_radiation_wavelength 0.71073
_diffrn_reflns_av_R_equivalents 0.0407
_diffrn_reflns_av_sigmaI/netI 0.0464
_diffrn_reflns_limit_h_max 10
_diffrn_reflns_limit_h_min -10
_diffrn_reflns_limit_k_max 19
_diffrn_reflns_limit_k_min -12
_diffrn_reflns_limit_l_max 14
_diffrn_reflns_limit_l_min -14
_diffrn_reflns_number 9327
_diffrn_reflns_theta_full 27.00
_diffrn_reflns_theta_max 27.00
_diffrn_reflns_theta_min 2.88
_diffrn_standards_number 0
_exptl_absorpt_coefficient_mu 0.807
_exptl_absorpt_correction_T_max 0.943
_exptl_absorpt_correction_T_min 0.914
_exptl_absorpt_correction_type analytical
_exptl_absorpt_process_details
;
CrysAlis RED, Oxford Diffraction Ltd.,
Version 1.171.33.42 (release 29-05-2009 CrysAlis171 .NET)
(compiled May 29 2009,17:40:42)
Analytical numeric absorption correction using a multifaceted crystal
            model based on expressions derived by R.C. Clark & J.S. Reid.
(Clark, R. C. & Reid, J. S. (1995). Acta Cryst. A51, 887-897)
;
_exptl_crystal_colour colorless
_exptl_crystal_density_diffrn 1.658
_exptl_crystal_description block
_exptl_crystal_F_000 712
_exptl_crystal_size_max 0.19
_exptl_crystal_size_mid 0.09
_exptl_crystal_size_min 0.08
_refine_diff_density_max 0.318
_refine_diff_density_min -0.428
_refine_diff_density_rms 0.063
_refine_ls_extinction_method none
_refine_ls_goodness_of_fit_ref 0.955
_refine_ls_hydrogen_treatment constr
_refine_ls_matrix_type full
_refine_ls_number_parameters 234
_refine_ls_number_reflns 3009
_refine_ls_number_restraints 48
_refine_ls_restrained_S_all 0.948
_refine_ls_R_factor_all 0.0561
_refine_ls_R_factor_gt 0.0324
_refine_ls_shift/su_max 0.001
_refine_ls_shift/su_mean 0.000
_refine_ls_structure_factor_coef Fsqd
_refine_ls_weighting_details 'calc w=1/[\s^2^(Fo^2^)+(0.0451P)^2^+0.0000P] where P=(Fo^2^+2Fc^2^)/3'
_refine_ls_weighting_scheme calc
_refine_ls_wR_factor_gt 0.0739
_refine_ls_wR_factor_ref 0.0799
_reflns_number_gt 2150
_reflns_number_total 3009
_reflns_threshold_expression >2sigma(I)
_cod_data_source_file ic300880w_si_003_4.cif
_cod_data_source_block 2_110_down
_cod_original_sg_symbol_H-M 'P 21/n'
_cod_database_code 4331118

loop_
_symmetry_equiv_pos_as_xyz
'x, y, z'
'-x+1/2, y+1/2, -z+1/2'
'-x, -y, -z'
'x-1/2, -y-1/2, z-1/2'

loop_
_atom_site_label
_atom_site_type_symbol
_atom_site_fract_x
_atom_site_fract_y
_atom_site_fract_z
_atom_site_U_iso_or_equiv
_atom_site_adp_type
_atom_site_occupancy
_atom_site_symmetry_multiplicity
_atom_site_calc_flag
_atom_site_refinement_flags
_atom_site_disorder_assembly
_atom_site_disorder_group
Fe1 Fe 0.0000 0.0000 0.5000 0.01619(12) Uani 1 2 d S . .
Cl1 Cl 0.00727(7) 0.21300(4) 0.09326(5) 0.02241(14) Uani 1 1 d . . .
O1 O 0.08200(19) 0.29598(10) 0.07683(14) 0.0278(4) Uani 1 1 d . A .
O2 O -0.1702(2) 0.21568(15) 0.0384(3) 0.0315(7) Uani 0.954(9) 1 d PU A 1
O3 O 0.0799(3) 0.14175(17) 0.0404(3) 0.0317(6) Uani 0.954(9) 1 d PU A 1
O4 O 0.0417(4) 0.19671(14) 0.22103(19) 0.0328(6) Uani 0.954(9) 1 d PU A 1
O21 O -0.151(6) 0.226(3) -0.014(6) 0.029(6) Uani 0.046(9) 1 d PU A 2
O31 O 0.053(7) 0.130(4) 0.075(5) 0.029(6) Uani 0.046(9) 1 d PU A 2
O41 O -0.040(9) 0.205(3) 0.203(5) 0.034(6) Uani 0.046(9) 1 d PU A 2
N1 N 0.3577(2) -0.01294(12) 0.85431(16) 0.0225(4) Uani 1 1 d . . .
N2 N 0.4151(2) 0.05172(11) 0.79794(15) 0.0169(4) Uani 1 1 d . . .
N3 N 0.3275(2) 0.06432(12) 0.68594(15) 0.0184(4) Uani 1 1 d . . .
N4 N 0.2035(2) 0.00580(12) 0.66592(15) 0.0186(4) Uani 1 1 d . . .
N5 N 0.6332(2) -0.05967(12) 0.69276(16) 0.0216(4) Uani 1 1 d . . .
N6 N 0.7367(2) 0.00124(12) 0.75809(15) 0.0176(4) Uani 1 1 d . . .
N7 N 0.8535(2) 0.02802(12) 0.71143(16) 0.0195(4) Uani 1 1 d . . .
N8 N 0.8290(2) -0.01706(11) 0.60984(15) 0.0181(4) Uani 1 1 d . . .
N20 N -0.0269(2) 0.14136(13) 0.51648(16) 0.0238(4) Uani 1 1 d . . .
C1 C 0.5719(2) 0.09851(15) 0.85231(18) 0.0192(5) Uani 1 1 d . . .
H1A H 0.5693 0.1244 0.9303 0.023 Uiso 1 1 calc R . .
H1B H 0.5845 0.1478 0.7989 0.023 Uiso 1 1 calc R . .
C2 C 0.7201(2) 0.03575(15) 0.87233(18) 0.0180(5) Uani 1 1 d . . .
H2A H 0.8236 0.0677 0.9151 0.022 Uiso 1 1 calc R . .
H2B H 0.7056 -0.0144 0.9236 0.022 Uiso 1 1 calc R . .
C3 C 0.2248(3) -0.03997(16) 0.76891(19) 0.0216(5) Uani 1 1 d . . .
H3A H 0.1529 -0.0863 0.7791 0.026 Uiso 1 1 calc R . .
C4 C 0.6958(3) -0.06961(14) 0.60048(19) 0.0207(5) Uani 1 1 d . . .
H4A H 0.6517 -0.1092 0.5354 0.025 Uiso 1 1 calc R . .
C20 C -0.0224(3) 0.19938(16) 0.5809(2) 0.0243(5) Uani 1 1 d . B .
C21 C -0.0114(3) 0.26929(17) 0.6689(2) 0.0359(6) Uani 1 1 d . . .
H21C H -0.1185 0.3021 0.6469 0.043 Uiso 0.054(7) 1 calc PR B 2
H21D H 0.0765 0.3114 0.6621 0.043 Uiso 0.054(7) 1 calc PR B 2
H21A H -0.1181 0.2740 0.6879 0.043 Uiso 0.946(7) 1 d PR B 1
H21B H 0.0096 0.3261 0.6344 0.043 Uiso 0.946(7) 1 d PR B 1
C22 C 0.1278(4) 0.25134(19) 0.7847(2) 0.0321(8) Uani 0.946(7) 1 d PU B 1
H22A H 0.1255 0.2970 0.8444 0.048 Uiso 0.946(7) 1 calc PR B 1
H22B H 0.2361 0.2527 0.7675 0.048 Uiso 0.946(7) 1 calc PR B 1
H22C H 0.1110 0.1928 0.8163 0.048 Uiso 0.946(7) 1 calc PR B 1
C221 C 0.025(8) 0.242(3) 0.797(4) 0.035(6) Uani 0.054(7) 1 d PU B 2
H22D H 0.0483 0.2949 0.8488 0.053 Uiso 0.054(7) 1 calc PR B 2
H22E H 0.1233 0.2029 0.8183 0.053 Uiso 0.054(7) 1 calc PR B 2
H22F H -0.0709 0.2103 0.8095 0.053 Uiso 0.054(7) 1 calc PR B 2

loop_
_atom_site_aniso_label
_atom_site_aniso_U_11
_atom_site_aniso_U_22
_atom_site_aniso_U_33
_atom_site_aniso_U_23
_atom_site_aniso_U_13
_atom_site_aniso_U_12
Fe1 0.0122(2) 0.0243(2) 0.0116(2) -0.00177(18) 0.00270(17) -0.00063(18)
Cl1 0.0203(3) 0.0238(3) 0.0205(3) -0.0001(2) 0.0017(2) -0.0008(2)
O1 0.0267(9) 0.0238(9) 0.0328(9) 0.0038(7) 0.0083(7) -0.0030(7)
O2 0.0148(9) 0.0395(11) 0.0347(16) -0.0074(11) -0.0016(9) -0.0005(8)
O3 0.0318(12) 0.0293(12) 0.0342(14) -0.0050(10) 0.0096(10) 0.0078(9)
O4 0.0378(17) 0.0379(11) 0.0187(10) 0.0043(8) 0.0017(11) -0.0071(10)
O21 0.020(8) 0.033(8) 0.030(8) 0.000(7) -0.001(7) -0.004(7)
O31 0.029(8) 0.027(8) 0.031(8) -0.006(7) 0.007(7) 0.006(7)
O41 0.037(8) 0.035(8) 0.027(8) 0.001(7) 0.005(7) -0.005(7)
N1 0.0158(9) 0.0334(11) 0.0178(9) 0.0049(8) 0.0038(8) -0.0009(8)
N2 0.0126(8) 0.0241(10) 0.0132(9) -0.0001(7) 0.0023(7) 0.0000(7)
N3 0.0138(8) 0.0268(10) 0.0129(8) -0.0005(8) 0.0012(7) 0.0004(7)
N4 0.0133(8) 0.0260(10) 0.0161(9) -0.0015(8) 0.0034(7) -0.0018(8)
N5 0.0171(9) 0.0297(11) 0.0174(9) -0.0039(8) 0.0038(8) -0.0062(8)
N6 0.0128(8) 0.0269(10) 0.0130(8) -0.0007(8) 0.0035(7) -0.0012(8)
N7 0.0148(9) 0.0282(10) 0.0163(9) -0.0014(8) 0.0057(8) -0.0006(7)
N8 0.0151(9) 0.0259(10) 0.0134(8) -0.0024(7) 0.0046(7) -0.0023(7)
N20 0.0194(10) 0.0286(11) 0.0232(11) 0.0013(9) 0.0055(9) 0.0000(8)
C1 0.0145(10) 0.0262(12) 0.0151(10) -0.0034(9) 0.0015(9) -0.0037(9)
C2 0.0139(10) 0.0292(12) 0.0096(10) -0.0025(9) 0.0012(8) 0.0001(9)
C3 0.0159(10) 0.0291(12) 0.0188(11) 0.0042(10) 0.0034(9) -0.0005(9)
C4 0.0191(11) 0.0261(12) 0.0162(10) -0.0027(9) 0.0042(9) -0.0039(9)
C20 0.0161(11) 0.0282(13) 0.0258(12) 0.0032(11) 0.0013(10) -0.0004(9)
C21 0.0258(13) 0.0340(15) 0.0437(16) -0.0122(12) 0.0031(12) 0.0009(11)
C22 0.0363(18) 0.0377(16) 0.0230(14) -0.0062(12) 0.0098(12) -0.0033(13)
C221 0.036(8) 0.037(8) 0.032(8) -0.007(7) 0.008(7) 0.001(7)

loop_
_atom_type_symbol
_atom_type_description
_atom_type_scat_dispersion_real
_atom_type_scat_dispersion_imag
_atom_type_scat_source
C C 0.0033 0.0016 'International Tables Vol C Tables 4.2.6.8 and 6.1.1.4'
H H 0.0000 0.0000 'International Tables Vol C Tables 4.2.6.8 and 6.1.1.4'
N N 0.0061 0.0033 'International Tables Vol C Tables 4.2.6.8 and 6.1.1.4'
O O 0.0106 0.0060 'International Tables Vol C Tables 4.2.6.8 and 6.1.1.4'
Cl Cl 0.1484 0.1585 'International Tables Vol C Tables 4.2.6.8 and 6.1.1.4'
Fe Fe 0.3463 0.8444 'International Tables Vol C Tables 4.2.6.8 and 6.1.1.4'

loop_
_geom_angle_atom_site_label_1
_geom_angle_atom_site_label_2
_geom_angle_atom_site_label_3
_geom_angle
_geom_angle_site_symmetry_1
_geom_angle_site_symmetry_3
N20 Fe1 N20 180.0 3_556 .
N20 Fe1 N4 92.46(7) 3_556 .
N20 Fe1 N4 87.54(7) . .
N20 Fe1 N4 87.54(7) 3_556 3_556
N20 Fe1 N4 92.46(7) . 3_556
N4 Fe1 N4 180.0 . 3_556
N20 Fe1 N8 92.16(7) 3_556 1_455
N20 Fe1 N8 87.84(7) . 1_455
N4 Fe1 N8 88.06(7) . 1_455
N4 Fe1 N8 91.94(7) 3_556 1_455
N20 Fe1 N8 87.84(7) 3_556 3_656
N20 Fe1 N8 92.16(7) . 3_656
N4 Fe1 N8 91.94(7) . 3_656
N4 Fe1 N8 88.06(7) 3_556 3_656
N8 Fe1 N8 180.0 1_455 3_656
O31 Cl1 O1 130(3) . .
O1 Cl1 O2 110.50(14) . .
O31 Cl1 O41 103(3) . .
O1 Cl1 O41 116(2) . .
O1 Cl1 O4 108.46(11) . .
O2 Cl1 O4 109.68(13) . .
O1 Cl1 O3 109.74(15) . .
O2 Cl1 O3 109.66(15) . .
O4 Cl1 O3 108.77(13) . .
O31 Cl1 O21 102(3) . .
O1 Cl1 O21 95.1(19) . .
O41 Cl1 O21 110(2) . .
C3 N1 N2 101.52(17) . .
N3 N2 N1 114.43(16) . .
N3 N2 C1 122.42(17) . .
N1 N2 C1 122.87(17) . .
N2 N3 N4 105.35(16) . .
N3 N4 C3 106.55(17) . .
N3 N4 Fe1 123.72(13) . .
C3 N4 Fe1 129.50(14) . .
C4 N5 N6 101.18(17) . .
N7 N6 N5 114.57(17) . .
N7 N6 C2 122.57(17) . .
N5 N6 C2 122.86(17) . .
N6 N7 N8 105.39(16) . .
N7 N8 C4 106.76(17) . .
N7 N8 Fe1 119.83(13) . 1_655
C4 N8 Fe1 133.35(14) . 1_655
C20 N20 Fe1 145.90(18) . .
N2 C1 C2 110.92(17) . .
N2 C1 H1A 109.5 . .
C2 C1 H1A 109.5 . .
N2 C1 H1B 109.5 . .
C2 C1 H1B 109.5 . .
H1A C1 H1B 108.0 . .
N6 C2 C1 111.37(17) . .
N6 C2 H2A 109.4 . .
C1 C2 H2A 109.4 . .
N6 C2 H2B 109.4 . .
C1 C2 H2B 109.4 . .
H2A C2 H2B 108.0 . .
N1 C3 N4 112.1(2) . .
N1 C3 H3A 123.9 . .
N4 C3 H3A 123.9 . .
N5 C4 N8 112.09(19) . .
N5 C4 H4A 124.0 . .
N8 C4 H4A 124.0 . .
N20 C20 C21 176.4(2) . .
C20 C21 C22 111.7(2) . .
C20 C21 H21C 108.0 . .
C221 C21 H21C 108.0 . .
C20 C21 H21D 108.0 . .
C221 C21 H21D 108.0 . .
H21C C21 H21D 107.3 . .
C20 C21 H21A 109.3 . .
C22 C21 H21A 109.1 . .
C20 C21 H21B 109.3 . .
C22 C21 H21B 109.4 . .
H21A C21 H21B 108.0 . .
C21 C22 H22A 109.5 . .
C21 C22 H22B 109.5 . .
H22A C22 H22B 109.5 . .
C21 C22 H22C 109.5 . .
H22A C22 H22C 109.5 . .
H22B C22 H22C 109.5 . .
C21 C221 H22D 109.5 . .
C21 C221 H22E 109.5 . .
H22D C221 H22E 109.5 . .
C21 C221 H22F 109.5 . .
H22D C221 H22F 109.5 . .
H22E C221 H22F 109.5 . .

loop_
_geom_bond_atom_site_label_1
_geom_bond_atom_site_label_2
_geom_bond_distance
_geom_bond_site_symmetry_2
Fe1 N20 2.154(2) 3_556
Fe1 N20 2.154(2) .
Fe1 N4 2.1757(19) .
Fe1 N4 2.1757(19) 3_556
Fe1 N8 2.1823(18) 1_455
Fe1 N8 2.1823(18) 3_656
Cl1 O31 1.34(6) .
Cl1 O1 1.4330(16) .
Cl1 O2 1.4374(19) .
Cl1 O41 1.44(5) .
Cl1 O4 1.446(2) .
Cl1 O3 1.451(3) .
Cl1 O21 1.55(5) .
N1 C3 1.323(3) .
N1 N2 1.335(2) .
N2 N3 1.309(2) .
N2 C1 1.463(3) .
N3 N4 1.329(2) .
N4 C3 1.345(3) .
N5 C4 1.326(3) .
N5 N6 1.337(2) .
N6 N7 1.306(2) .
N6 C2 1.465(3) .
N7 N8 1.323(2) .
N8 C4 1.344(3) .
N8 Fe1 2.1823(18) 1_655
N20 C20 1.143(3) .
C1 C2 1.522(3) .
C1 H1A 0.9900 .
C1 H1B 0.9900 .
C2 H2A 0.9900 .
C2 H2B 0.9900 .
C3 H3A 0.9500 .
C4 H4A 0.9500 .
C20 C21 1.449(3) .
C21 C221 1.49(5) .
C21 C22 1.529(4) .
C21 H21C 0.9900 .
C21 H21D 0.9900 .
C21 H21A 0.9800 .
C21 H21B 0.9801 .
C22 H22A 0.9800 .
C22 H22B 0.9800 .
C22 H22C 0.9800 .
C221 H21A 1.5525 .
C221 H22D 0.9800 .
C221 H22E 0.9800 .
C221 H22F 0.9800 .

loop_
_geom_torsion_atom_site_label_1
_geom_torsion_atom_site_label_2
_geom_torsion_atom_site_label_3
_geom_torsion_atom_site_label_4
_geom_torsion
_geom_torsion_site_symmetry_1
_geom_torsion_site_symmetry_4
C3 N1 N2 N3 -0.6(2) . .
C3 N1 N2 C1 -174.62(18) . .
N1 N2 N3 N4 0.7(2) . .
C1 N2 N3 N4 174.73(17) . .
N2 N3 N4 C3 -0.5(2) . .
N2 N3 N4 Fe1 174.56(12) . .
N20 Fe1 N4 N3 131.50(16) 3_556 .
N20 Fe1 N4 N3 -48.50(16) . .
N8 Fe1 N4 N3 -136.43(16) 1_455 .
N8 Fe1 N4 N3 43.57(16) 3_656 .
N20 Fe1 N4 C3 -54.70(19) 3_556 .
N20 Fe1 N4 C3 125.30(19) . .
N8 Fe1 N4 C3 37.37(19) 1_455 .
N8 Fe1 N4 C3 -142.63(19) 3_656 .
C4 N5 N6 N7 0.4(2) . .
C4 N5 N6 C2 -179.99(19) . .
N5 N6 N7 N8 -0.3(2) . .
C2 N6 N7 N8 -179.92(17) . .
N6 N7 N8 C4 0.1(2) . .
N6 N7 N8 Fe1 -177.54(12) . 1_655
N4 Fe1 N20 C20 -37.5(3) . .
N4 Fe1 N20 C20 142.5(3) 3_556 .
N8 Fe1 N20 C20 50.7(3) 1_455 .
N8 Fe1 N20 C20 -129.3(3) 3_656 .
N3 N2 C1 C2 -108.5(2) . .
N1 N2 C1 C2 65.1(2) . .
N7 N6 C2 C1 106.3(2) . .
N5 N6 C2 C1 -73.3(2) . .
N2 C1 C2 N6 63.6(2) . .
N2 N1 C3 N4 0.3(2) . .
N3 N4 C3 N1 0.1(2) . .
Fe1 N4 C3 N1 -174.52(14) . .
N6 N5 C4 N8 -0.3(2) . .
N7 N8 C4 N5 0.2(2) . .
Fe1 N8 C4 N5 177.34(14) 1_655 .
